data_2004023
loop_
_publ_author_name
'Abubakar, A. B.'
'Pritchard, R. G.'
'Suliman, N. N. E.'
'Tipping, A. E.'

_publ_section_title
;
 Ethyl 6,7-Bis(trifluoromethyl)isocoumarin-3-carboxylate: Formed by a
 Novel Diels--Alder Cycloaddition Involving Two Different
 \a,\b-Unsaturated Esters
;
_journal_issue 10
_journal_name_full 'Acta Crystallographica Section C'
_journal_page_first 2100
_journal_page_last 2102
_journal_paper_doi 10.1107/S0108270195004781
_journal_volume 51
_journal_year 1995
_chemical_compound_source 'synthesized at UMIST'
_chemical_formula_moiety 'C14 H8 F6 O4'
_chemical_formula_structural 'C14 H8 F6 O4'
_chemical_formula_sum 'C14 H8 F6 O4'
_chemical_formula_weight 354.21
_chemical_melting_point 466.0(10)
_chemical_name_systematic
;
Ethyl-6,7-bis(trifluoromethyl)isocumarin-3-carboxylate
;
_space_group_IT_number 15
_symmetry_cell_setting monoclinic
_symmetry_space_group_name_Hall '-C 2yc'
_symmetry_space_group_name_H-M 'C 1 2/c 1'
_cell_angle_alpha 90
_cell_angle_beta 115.30(3)
_cell_angle_gamma 90
_cell_formula_units_Z 8
_cell_length_a 27.511(5)
_cell_length_b 6.666(3)
_cell_length_c 17.351(3)
_cell_measurement_reflns_used 25
_cell_measurement_temperature 296
_cell_measurement_theta_max 21.96
_cell_measurement_theta_min 12.60
_cell_volume 2876.8(16)
_computing_cell_refinement 'CAD-4 Software'
_computing_data_collection 'CAD-4 Software (Enraf-Nonius, 1989)'
_computing_data_reduction 'TEXSAN: PROCESS (Molecular Structure Corporation, 1985)'
_computing_molecular_graphics 'ORTEPII (Johnson, 1976)'
_computing_publication_material 'TEXSAN: FINISH'
_computing_structure_refinement 'TEXSAN: LS'
_computing_structure_solution 'SHELXS86 (Sheldrick, 1985)'
_diffrn_ambient_temperature 296
_diffrn_measurement_device CAD4
_diffrn_measurement_method '\w/2\q scans'
_diffrn_radiation_monochromator graphite
_diffrn_radiation_source 'X-ray tube'
_diffrn_radiation_type 'Mo K\a'
_diffrn_radiation_wavelength .71069
_diffrn_reflns_av_R_equivalents .032
_diffrn_reflns_limit_h_max 27
_diffrn_reflns_limit_h_min -030
_diffrn_reflns_limit_k_max 7
_diffrn_reflns_limit_k_min 0
_diffrn_reflns_limit_l_max 18
_diffrn_reflns_limit_l_min 0
_diffrn_reflns_number 4626
_diffrn_reflns_theta_max 23.0
_diffrn_reflns_theta_min 1.0
_diffrn_standards_decay_% 'no significant trend'
_diffrn_standards_interval_count 150
_diffrn_standards_number 3
_exptl_absorpt_coefficient_mu .1602
_exptl_absorpt_correction_type none
_exptl_crystal_colour colourless
_exptl_crystal_density_diffrn 1.636
_exptl_crystal_description needle
_exptl_crystal_F_000 1424.0
_exptl_crystal_size_max .40
_exptl_crystal_size_mid .15
_exptl_crystal_size_min .15
_refine_diff_density_max .35
_refine_diff_density_min -0.37
_refine_ls_extinction_method none
_refine_ls_goodness_of_fit_obs 1.93
_refine_ls_hydrogen_treatment noref
_refine_ls_matrix_type full
_refine_ls_number_parameters 132
_refine_ls_number_reflns 521
_refine_ls_number_restraints 0
_refine_ls_R_factor_obs .068
_refine_ls_shift/esd_max .09
_refine_ls_structure_factor_coef F
_refine_ls_weighting_scheme sigma
_refine_ls_wR_factor_obs .042
_reflns_number_observed 521
_reflns_number_total 2002
_reflns_observed_criterion I>2\s(I)
_cod_data_source_file li1134.cif
_cod_data_source_block U169zzz
_cod_depositor_comments
;
The following automatic conversions were performed:

'_chemical_melting_point' value '465-467K' was changed to '466.0(10)'
- the average value was taken and precision was estimated.

Automatic conversion script
Id: cif_fix_values 1715 2011-07-08 13:25:40Z adriana 
;
_cod_original_cell_volume 2876(3)
_cod_original_sg_symbol_H-M 'C 2/c'
_cod_database_code 2004023

loop_
_symmetry_equiv_pos_as_xyz
x,y,z
-x,-y,-z
1/2+x,1/2+y,z
1/2-x,1/2-y,-z
-x,y,1/2-z
x,-y,1/2+z
1/2-x,1/2+y,1/2-z
1/2+x,1/2-y,1/2+z

loop_
_atom_site_aniso_label
_atom_site_aniso_U_11
_atom_site_aniso_U_22
_atom_site_aniso_U_33
_atom_site_aniso_U_12
_atom_site_aniso_U_13
_atom_site_aniso_U_23
C12 0.16(3) 0.09(3) 0.14(3) 0.10(3) -0.05(2) -0.05(3)
F13A 0.17(2) 0.19(2) 0.080(10) 0.11(2) -0.070(10) -0.08(2)
F13B 0.080(10) 0.30(3) 0.100(10) -0.02(2) 0.010(10) -0.03(2)
F13C 0.18(2) 0.10(2) 0.17(2) 0.00(2) -0.020(10) 0.07(2)
F14A 0.080(10) 0.11(2) 0.25(2) 0.030(10) 0.09(2) 0.02(2)
F14B 0.14(2) 0.13(2) 0.25(2) 0.12(2) -0.05(2) -0.09(2)
F14C 0.15(2) 0.09(2) 0.23(2) 0.010(10) 0.11(2) 0.07(2)

loop_
_atom_site_label
_atom_site_fract_x
_atom_site_fract_y
_atom_site_fract_z
_atom_site_U_iso_or_equiv
O1 .2786(5) .937(2) .7496(9) .077(6)
O2 .2983(5) .663(3) .7020(8) .061(5)
O9 .3183(6) .203(3) .6160(10) .105(7)
O10 .3588(5) .343(3) .7447(8) .073(5)
C1 .2648(10) .830(4) .690(2) .073(9)
C1a .2172(8) .834(4) .6100(10) .041(7)
C3 .2870(9) .516(4) .6420(10) .049(7)
C4 .2417(9) .520(4) .5700(10) .052(7)
C4a .2038(8) .680(4) .5500(10) .041(7)
C5 .1570(8) .698(4) .4750(10) .048(7)
C6 .1198(9) .851(4) .4640(10) .050(7)
C7 .1346(10) 1.003(4) .5260(10) .055(8)
C8 .1814(8) .988(4) .5980(10) .058(8)
C9 .3216(9) .322(5) .665(2) .073(9)
C11 .3956(9) .160(5) .7710(10) .087(10)
C12 .4320(10) .198(4) .854(2) .170(10)
C13 .0700(10) .835(7) .381(2) .090(10)
C14 .093(2) 1.163(7) .520(2) .100(10)
F13A .0688(7) .706(3) .3340(10) .190(10)
F13B .0299(6) .825(4) .3952(9) .170(10)
F13C .0605(8) .994(3) .3340(10) .180(10)
F14A .0503(6) 1.126(2) .5130(10) .140(10)
F14B .1160(7) 1.293(3) .5790(10) .220(10)
F14C .0860(7) 1.276(3) .4510(10) .140(10)
H4 .2345 .4131 .5311 .0620
H5 .1502 .6047 .4304 .0572
H8 .1898 1.0874 .6413 .0693
H11A .3757 .0423 .7690 .1041
H11B .4134 .1447 .7353 .1041
H12A .4569 .0900 .8739 .2002
H12B .4512 .3185 .8552 .2002
H12C .4138 .2129 .8889 .2002

loop_
_atom_type_symbol
_atom_type_scat_source
_atom_type_scat_dispersion_real
_atom_type_scat_dispersion_imag
C 'International Tables' .002 .002
F 'International Tables' .014 .010
O 'International Tables' .008 .006
H 'International Tables' .000 .000

loop_
_geom_angle_atom_site_label_1
_geom_angle_atom_site_label_2
_geom_angle_atom_site_label_3
_geom_angle
_geom_angle_publ_flag
C1 O2 C3 122(2) yes
C9 O10 C11 110(2) ?
O1 C1 O2 114(2) yes
O1 C1 C1a 131(3) ?
O2 C1 C1a 115(3) yes
C1 C1a C4a 123(3) yes
C1 C1a C8 117(3) yes
C4a C1a C8 120(2) yes
O2 C3 C4 121(2) yes
O2 C3 C9 119(2) ?
C4 C3 C9 119(3) ?
C3 C4 C4a 123(2) yes
C1a C4a C4 116(2) yes
C1a C4a C5 118(2) yes
C4 C4a C5 126(3) yes
C4a C5 C6 121(2) yes
C5 C6 C7 118(2) yes
C5 C6 C13 113(3) ?
C7 C6 C13 129(3) ?
C6 C7 C8 120(3) yes
C6 C7 C14 119(3) ?
C8 C7 C14 120(3) ?
C1a C8 C7 122(3) yes
O9 C9 O10 129(3) ?
O9 C9 C3 123(3) ?
O10 C9 C3 107(3) ?
O10 C11 C12 105(2) ?
C6 C13 F13A 117(4) ?
C6 C13 F13B 110(3) ?
C6 C13 F13C 113(3) ?
F13A C13 F13B 110(4) ?
F13A C13 F13C 103(3) ?
F13B C13 F13C 102(4) ?
C7 C14 F14A 123(4) ?
C7 C14 F14B 109(3) ?
C7 C14 F14C 107(3) ?
F14A C14 F14B 110(4) ?
F14A C14 F14C 106(3) ?
F14B C14 F14C 100(4) ?
C3 C4 H4 118.69 ?
C4a C4 H4 118.71 ?
C4a C5 H5 119.29 ?
C6 C5 H5 119.34 ?
C1a C8 H8 119.07 ?
C7 C8 H8 119.13 ?
O10 C11 H11A 110.49 ?
O10 C11 H11B 110.44 ?
C12 C11 H11A 110.55 ?
C12 C11 H11B 110.48 ?
H11A C11 H11B 109.57 ?
C11 C12 H12A 109.51 ?
C11 C12 H12B 109.64 ?
C11 C12 H12C 109.56 ?
H12A C12 H12B 109.39 ?
H12A C12 H12C 109.34 ?
H12B C12 H12C 109.39 ?

loop_
_geom_bond_atom_site_label_1
_geom_bond_atom_site_label_2
_geom_bond_distance
_geom_bond_publ_flag
O1 C1 1.18(3) ?
O2 C1 1.40(2) yes
O2 C3 1.36(2) yes
O9 C9 1.14(3) ?
O10 C9 1.33(2) ?
O10 C11 1.52(3) ?
C1 C1a 1.44(2) ?
C1a C4a 1.39(2) ?
C1a C8 1.38(2) yes
C3 C4 1.34(2) yes
C3 C9 1.55(3) yes
C4 C4a 1.42(2) yes
C4a C5 1.39(2) yes
C5 C6 1.40(2) yes
C6 C7 1.41(2) yes
C6 C13 1.51(3) ?
C7 C8 1.36(2) yes
C7 C14 1.53(3) ?
C11 C12 1.37(2) ?
C13 F13A 1.18(4) ?
C13 F13B 1.23(3) ?
C13 F13C 1.29(4) ?
C14 F14A 1.16(4) ?
C14 F14B 1.28(4) ?
C14 F14C 1.34(4) ?
C4 H4 0.95 ?
C5 H5 0.95 ?
C8 H8 0.95 ?
C11 H11A 0.95 ?
C11 H11B 0.95 ?
C12 H12A 0.95 ?
C12 H12B 0.95 ?
C12 H12C 0.95 ?
